data_7037917
loop_
_publ_author_name
'Takahashi, Kiyonori'
'Hoshino, Norihisa'
'Takeda, Takashi'
'Satomi, Koichiro'
'Suzuki, Yasutaka'
'Noro, Shin-Ichiro'
'Nakamura, Takayoshi'
'Kawamata, Jun'
'Akutagawa, Tomoyuki'

_publ_section_title
;
 The crystal design of polar one-dimensional hydrogen-bonded copper
 coordination complexes.
;
_journal_issue 8
_journal_name_full 'Dalton transactions (Cambridge, England : 2003)'
_journal_page_first 3398
_journal_page_last 3406
_journal_paper_doi 10.1039/c5dt04865f
_journal_volume 45
_journal_year 2016
_chemical_formula_moiety 'C26 H26 Cu N2 O7'
_chemical_formula_sum 'C26 H26 Cu N2 O7'
_chemical_formula_weight 542.05
_space_group_IT_number 5
_symmetry_cell_setting monoclinic
_symmetry_Int_Tables_number 5
_symmetry_space_group_name_Hall 'I 2y'
_symmetry_space_group_name_H-M 'I 1 2 1'
_atom_sites_solution_hydrogens geom
_atom_sites_solution_primary direct
_atom_sites_solution_secondary difmap
_audit_creation_method 'by CrystalStructure 4.0'
_audit_update_record
;
2016-01-06 deposited with the CCDC.
2016-01-06 downloaded from the CCDC.
;
_cell_angle_alpha 90.0000
_cell_angle_beta 116.8850(10)
_cell_angle_gamma 90.0000
_cell_formula_units_Z 2
_cell_length_a 14.9535(3)
_cell_length_b 6.02142(11)
_cell_length_c 15.2932(3)
_cell_measurement_reflns_used 5671
_cell_measurement_temperature 223
_cell_measurement_theta_max 68.19
_cell_measurement_theta_min 3.24
_cell_volume 1228.19(4)
_computing_cell_refinement 'RAPID AUTO'
_computing_data_collection 'RAPID AUTO (Rigaku, ????)'
_computing_data_reduction 'RAPID AUTO'
_computing_molecular_graphics 'CrystalStructure 4.0'
_computing_publication_material 'CrystalStructure 4.0 (Rigaku, 2010)'
_computing_structure_refinement 'SHELXL97 (Sheldrick, 2008)'
_computing_structure_solution 'SIR2004 (Burla, et al., 2005)'
_diffrn_ambient_temperature 223
_diffrn_detector_area_resol_mean 10.000
_diffrn_measured_fraction_theta_full 0.999
_diffrn_measured_fraction_theta_max 0.999
_diffrn_measurement_device_type 'Rigaku R-AXIS RAPID'
_diffrn_measurement_method \w
_diffrn_radiation_type 'Cu K\a'
_diffrn_radiation_wavelength 1.54187
_diffrn_reflns_av_R_equivalents 0.0266
_diffrn_reflns_limit_h_max 17
_diffrn_reflns_limit_h_min -18
_diffrn_reflns_limit_k_max 7
_diffrn_reflns_limit_k_min -7
_diffrn_reflns_limit_l_max 18
_diffrn_reflns_limit_l_min -17
_diffrn_reflns_number 6664
_diffrn_reflns_theta_full 68.19
_diffrn_reflns_theta_max 68.19
_diffrn_standards_number 0
_exptl_absorpt_coefficient_mu 1.678
_exptl_absorpt_correction_T_max 0.920
_exptl_absorpt_correction_T_min 0.863
_exptl_absorpt_correction_type numerical
_exptl_absorpt_process_details 'NUMABS (Rigaku, 1999)'
_exptl_crystal_colour blue
_exptl_crystal_density_diffrn 1.466
_exptl_crystal_density_method 'not measured'
_exptl_crystal_description platelet
_exptl_crystal_F_000 562.00
_exptl_crystal_size_max 0.190
_exptl_crystal_size_mid 0.160
_exptl_crystal_size_min 0.050
_refine_diff_density_max 0.300
_refine_diff_density_min -0.280
_refine_ls_abs_structure_details 'Flack, H. D. (1983), Acta Cryst. A39, 876-881.  966 Friedel Pairs'
_refine_ls_abs_structure_Flack -0.01(3)
_refine_ls_extinction_method none
_refine_ls_goodness_of_fit_ref 1.075
_refine_ls_hydrogen_treatment constr
_refine_ls_number_parameters 224
_refine_ls_number_reflns 2203
_refine_ls_number_restraints 2
_refine_ls_R_factor_gt 0.0256
_refine_ls_shift/su_max 0.000
_refine_ls_structure_factor_coef Fsqd
_refine_ls_weighting_details 'w = 1/[\s^2^(Fo^2^)+(0.0405P)^2^+0.4018P] where P=(Fo^2^+2Fc^2^)/3'
_refine_ls_weighting_scheme calc
_refine_ls_wR_factor_ref 0.0676
_reflns_number_gt 2159
_reflns_number_total 2203
_reflns_threshold_expression F^2^>2.0\s(F^2^)
_cod_data_source_file c5dt04865f2.cif
_cod_data_source_block Crystal6
_cod_depositor_comments 'Adding full bibliography for 7037912--7037917.cif.'
_cod_database_code 7037917

loop_
_symmetry_equiv_pos_site_id
_symmetry_equiv_pos_as_xyz
1 +X,+Y,+Z
2 -X,+Y,-Z
3 1/2+X,1/2+Y,1/2+Z
4 1/2-X,1/2+Y,1/2-Z

loop_
_atom_site_label
_atom_site_type_symbol
_atom_site_fract_x
_atom_site_fract_y
_atom_site_fract_z
_atom_site_U_iso_or_equiv
_atom_site_adp_type
_atom_site_occupancy
_atom_site_symmetry_multiplicity
_atom_site_calc_flag
_atom_site_refinement_flags
Cu1 Cu 0.0000 0.89219(2) 1.0000 0.03046(13) Uani 1.0 2 d .
O1 O 0.01336(10) 0.8933(5) 0.87836(9) 0.0401(3) Uani 1.0 4 d .
O2 O 0.05105(16) 0.5360(4) 0.88646(17) 0.0628(6) Uani 1.0 4 d .
O3A O 0.1725(13) 0.7893(17) 0.5613(12) 0.051(3) Uani 0.5000 4 d .
O3B O 0.1626(13) 0.8604(17) 0.5476(12) 0.050(3) Uani 0.5000 4 d .
O4 O 0.0000 1.2647(4) 1.0000 0.0515(7) Uani 1.0 2 d .
N1 N -0.15058(12) 0.8604(4) 0.92322(11) 0.0334(5) Uani 1.0 4 d .
C1 C 0.04484(16) 0.7214(4) 0.85206(17) 0.0366(6) Uani 1.0 4 d .
C2A C 0.0783(4) 0.7373(7) 0.7766(3) 0.048(5) Uani 0.5000 4 d .
C2B C 0.0728(6) 0.7689(16) 0.7696(5) 0.023(3) Uani 0.5000 4 d .
C3A C 0.0585(3) 0.9334(6) 0.7232(3) 0.0334(12) Uani 0.5000 4 d .
C3B C 0.1070(4) 0.9805(10) 0.7554(4) 0.0324(12) Uani 0.5000 4 d .
C4A C 0.0868(4) 0.9551(6) 0.6486(3) 0.0382(12) Uani 0.5000 4 d .
C4B C 0.1415(4) 1.0176(9) 0.6839(4) 0.0370(11) Uani 0.5000 4 d .
C5A C 0.1348(5) 0.7807(7) 0.6275(4) 0.029(3) Uani 0.5000 4 d .
C5B C 0.1376(7) 0.8517(17) 0.6237(6) 0.0338(18) Uani 0.5000 4 d .
C6A C 0.1546(4) 0.5846(5) 0.6810(3) 0.0405(11) Uani 0.5000 4 d .
C6B C 0.1022(5) 0.6405(12) 0.6322(5) 0.0399(11) Uani 0.5000 4 d .
C7A C 0.1263(3) 0.5629(5) 0.7556(3) 0.0348(10) Uani 0.5000 4 d .
C7B C 0.0725(4) 0.6033(8) 0.7045(4) 0.0361(10) Uani 0.5000 4 d .
C8A C 0.1566(7) 0.9903(17) 0.5071(7) 0.0547(18) Uani 0.5000 4 d .
C8B C 0.1929(6) 1.0709(14) 0.5292(6) 0.0505(16) Uani 0.5000 4 d .
C9 C -0.21142(16) 1.0059(5) 0.93551(17) 0.0416(6) Uani 1.0 4 d .
C10 C -0.31504(18) 0.9976(6) 0.8793(2) 0.0534(7) Uani 1.0 4 d .
C11 C -0.35519(19) 0.8346(6) 0.81017(19) 0.0580(10) Uani 1.0 4 d .
C12 C -0.2929(2) 0.6795(6) 0.79894(19) 0.0535(7) Uani 1.0 4 d .
C13 C -0.19070(19) 0.6993(4) 0.85700(17) 0.0428(6) Uani 1.0 4 d .
H3A H 0.0260 1.0513 0.7374 0.0401 Uiso 0.5000 4 calc R
H3B H 0.1067 1.1001 0.7948 0.0389 Uiso 0.5000 4 calc R
H4A H 0.0734 1.0877 0.6124 0.0458 Uiso 0.5000 4 calc R
H4B H 0.1668 1.1573 0.6789 0.0443 Uiso 0.5000 4 calc R
H4 H 0.0004 1.3107 1.0513 0.0618 Uiso 1.0 4 calc R
H6A H 0.1871 0.4667 0.6667 0.0485 Uiso 0.5000 4 calc R
H6B H 0.0987 0.5257 0.5892 0.0478 Uiso 0.5000 4 calc R
H7A H 0.1397 0.4303 0.7917 0.0418 Uiso 0.5000 4 calc R
H7B H 0.0510 0.4599 0.7105 0.0433 Uiso 0.5000 4 calc R
H8A1 H 0.1825 0.9745 0.4597 0.0657 Uiso 0.5000 4 calc R
H8A2 H 0.1910 1.1112 0.5516 0.0657 Uiso 0.5000 4 calc R
H8A3 H 0.0853 1.0222 0.4733 0.0657 Uiso 0.5000 4 calc R
H8B1 H 0.2129 1.0575 0.4772 0.0606 Uiso 0.5000 4 calc R
H8B2 H 0.2490 1.1247 0.5883 0.0606 Uiso 0.5000 4 calc R
H8B3 H 0.1375 1.1746 0.5093 0.0606 Uiso 0.5000 4 calc R
H9 H -0.1835 1.1170 0.9835 0.0499 Uiso 1.0 4 calc R
H10 H -0.3566 1.1021 0.8886 0.0641 Uiso 1.0 4 calc R
H11 H -0.4249 0.8278 0.7704 0.0696 Uiso 1.0 4 calc R
H12 H -0.3194 0.5637 0.7531 0.0642 Uiso 1.0 4 calc R
H13 H -0.1478 0.5952 0.8495 0.0513 Uiso 1.0 4 calc R

loop_
_atom_site_aniso_label
_atom_site_aniso_U_11
_atom_site_aniso_U_22
_atom_site_aniso_U_33
_atom_site_aniso_U_12
_atom_site_aniso_U_13
_atom_site_aniso_U_23
Cu1 0.0362(2) 0.0319(3) 0.02668(19) 0.0000 0.01719(15) 0.0000
O1 0.0447(7) 0.0521(8) 0.0296(7) 0.0093(11) 0.0222(6) -0.0015(12)
O2 0.0895(14) 0.0395(12) 0.0964(16) -0.0142(10) 0.0744(13) -0.0048(10)
O3A 0.067(4) 0.057(7) 0.045(4) 0.017(5) 0.041(4) 0.013(5)
O3B 0.074(4) 0.050(7) 0.048(6) 0.017(6) 0.046(4) 0.008(5)
O4 0.095(2) 0.0291(12) 0.0537(15) 0.0000 0.0545(16) 0.0000
N1 0.0378(9) 0.0373(13) 0.0277(8) -0.0011(9) 0.0171(7) 0.0032(9)
C1 0.0314(11) 0.0444(14) 0.0379(12) -0.0091(9) 0.0189(10) -0.0119(10)
C2A 0.034(6) 0.041(6) 0.061(8) -0.007(4) 0.014(5) -0.004(5)
C2B 0.022(4) 0.038(4) 0.015(4) 0.001(3) 0.013(3) -0.007(3)
C3A 0.032(3) 0.036(4) 0.036(3) 0.005(3) 0.018(3) 0.001(3)
C3B 0.037(3) 0.032(3) 0.026(3) 0.002(3) 0.012(3) -0.004(2)
C4A 0.043(3) 0.035(3) 0.041(3) 0.008(2) 0.024(3) 0.0094(19)
C4B 0.041(3) 0.041(3) 0.034(3) -0.003(3) 0.021(3) 0.003(3)
C5A 0.041(4) 0.023(6) 0.033(4) -0.003(4) 0.025(3) -0.005(3)
C5B 0.043(3) 0.028(6) 0.038(3) -0.001(3) 0.024(3) 0.007(3)
C6A 0.050(3) 0.032(3) 0.051(3) 0.001(3) 0.032(3) -0.009(3)
C6B 0.051(3) 0.036(4) 0.046(3) 0.005(3) 0.034(3) -0.004(3)
C7A 0.042(3) 0.032(3) 0.036(3) 0.000(3) 0.022(2) 0.002(2)
C7B 0.048(3) 0.028(3) 0.042(3) -0.007(2) 0.028(3) -0.005(3)
C8A 0.072(6) 0.060(6) 0.052(5) -0.006(4) 0.046(5) 0.010(4)
C8B 0.059(5) 0.059(5) 0.048(4) -0.013(4) 0.036(4) 0.003(4)
C9 0.0413(12) 0.0448(13) 0.0396(12) -0.0023(10) 0.0192(10) -0.0036(11)
C10 0.0385(13) 0.0718(18) 0.0512(15) 0.0002(12) 0.0213(12) -0.0012(14)
C11 0.0395(12) 0.094(3) 0.0419(14) -0.0204(14) 0.0195(11) -0.0057(14)
C12 0.0556(16) 0.0716(18) 0.0375(13) -0.0238(14) 0.0247(12) -0.0138(13)
C13 0.0536(14) 0.0453(15) 0.0379(12) -0.0101(11) 0.0282(11) -0.0072(10)

loop_
_atom_type_symbol
_atom_type_description
_atom_type_scat_dispersion_real
_atom_type_scat_dispersion_imag
_atom_type_scat_source
C C 0.0181 0.0091
;
International Tables for Crystallography
(1992, Vol. C, Tables 4.2.6.8 and 6.1.1.4)
;
H H 0.0000 0.0000
;
International Tables for Crystallography
(1992, Vol. C, Table 6.1.1.4)
;
O O 0.0492 0.0322
;
International Tables for Crystallography
(1992, Vol. C, Tables 4.2.6.8 and 6.1.1.4)
;
N N 0.0311 0.0180
;
International Tables for Crystallography
(1992, Vol. C, Tables 4.2.6.8 and 6.1.1.4)
;
Cu Cu -1.9646 0.5888
;
International Tables for Crystallography
(1992, Vol. C, Tables 4.2.6.8 and 6.1.1.4)
;

loop_
_geom_angle_atom_site_label_1
_geom_angle_atom_site_label_2
_geom_angle_atom_site_label_3
_geom_angle
_geom_angle_publ_flag
_geom_angle_site_symmetry_1
_geom_angle_site_symmetry_3
O1 Cu1 O1 179.60(12) yes . 2_557
O1 Cu1 O4 89.80(8) yes . .
O1 Cu1 N1 90.79(7) yes . .
O1 Cu1 N1 89.24(7) yes . 2_557
O1 Cu1 O4 89.80(8) yes 2_557 .
O1 Cu1 N1 89.24(7) yes 2_557 .
O1 Cu1 N1 90.79(7) yes 2_557 2_557
O4 Cu1 N1 95.43(7) yes . .
O4 Cu1 N1 95.43(7) yes . 2_557
N1 Cu1 N1 169.15(9) yes . 2_557
Cu1 O1 C1 120.50(19) yes . .
C5A O3A C8A 116.6(12) yes . .
C5B O3B C8B 115.9(12) yes . .
Cu1 N1 C9 120.41(15) yes . .
Cu1 N1 C13 120.67(18) yes . .
C9 N1 C13 118.87(19) yes . .
O1 C1 O2 125.0(3) yes . .
O1 C1 C2A 120.4(3) yes . .
O1 C1 C2B 112.8(4) yes . .
O2 C1 C2A 114.6(3) yes . .
O2 C1 C2B 122.2(5) yes . .
C1 C2A C3A 117.7(4) yes . .
C1 C2A C7A 122.3(4) yes . .
C3A C2A C7A 120.0(5) yes . .
C1 C2B C3B 123.1(7) yes . .
C1 C2B C7B 122.5(7) yes . .
C3B C2B C7B 114.3(7) yes . .
C2A C3A C4A 120.0(4) yes . .
C2B C3B C4B 122.5(6) yes . .
C3A C4A C5A 120.0(4) yes . .
C3B C4B C5B 119.5(7) yes . .
O3A C5A C4A 125.0(6) yes . .
O3A C5A C6A 114.8(7) yes . .
C4A C5A C6A 120.0(6) yes . .
O3B C5B C4B 127.5(10) yes . .
O3B C5B C6B 111.8(9) yes . .
C4B C5B C6B 120.7(9) yes . .
C5A C6A C7A 120.0(5) yes . .
C5B C6B C7B 119.4(7) yes . .
C2A C7A C6A 120.0(4) yes . .
C2B C7B C6B 123.4(6) yes . .
N1 C9 C10 121.9(3) yes . .
C9 C10 C11 118.7(3) yes . .
C10 C11 C12 119.7(3) yes . .
C11 C12 C13 118.2(3) yes . .
N1 C13 C12 122.5(3) yes . .

loop_
_geom_bond_atom_site_label_1
_geom_bond_atom_site_label_2
_geom_bond_distance
_geom_bond_publ_flag
_geom_bond_site_symmetry_2
Cu1 O1 1.9587(16) yes .
Cu1 O1 1.9587(16) yes 2_557
Cu1 O4 2.243(3) yes .
Cu1 N1 2.0234(16) yes .
Cu1 N1 2.0234(16) yes 2_557
O1 C1 1.275(4) yes .
O2 C1 1.220(4) yes .
O3A C5A 1.36(3) yes .
O3A C8A 1.425(17) yes .
O3B C5B 1.37(3) yes .
O3B C8B 1.417(16) yes .
N1 C9 1.336(4) yes .
N1 C13 1.333(3) yes .
C1 C2A 1.453(7) yes .
C1 C2B 1.523(9) yes .
C2A C3A 1.390(6) yes .
C2A C7A 1.390(7) yes .
C2B C3B 1.426(11) yes .
C2B C7B 1.408(11) yes .
C3A C4A 1.390(8) yes .
C3B C4B 1.422(10) yes .
C4A C5A 1.390(7) yes .
C4B C5B 1.342(12) yes .
C5A C6A 1.390(6) yes .
C5B C6B 1.406(13) yes .
C6A C7A 1.390(8) yes .
C6B C7B 1.383(10) yes .
C9 C10 1.392(3) yes .
C10 C11 1.366(5) yes .
C11 C12 1.383(5) yes .
C12 C13 1.382(4) yes .
